data_7208947
loop_
_publ_author_name
'Peng, Guo'
'Ma, Li'
'Liang, Li'
'Ma, Yingzhao'
'Yang, Chengfeng'
'Deng, Hong'

_publ_section_title
;
 3d--4f Heterometallic coordination polymers constructed by tetranuclear
 lanthanide-based cluster as secondary building unit
;
_journal_issue 5
_journal_name_full CrystEngComm
_journal_page_first 922
_journal_paper_doi 10.1039/c2ce26277k
_journal_volume 15
_journal_year 2013
_chemical_formula_moiety 'C40 H36 Gd4 Mn N6 O36 S2, 5H2O'
_chemical_formula_sum 'C40 H46 Gd4 Mn N6 O41 S2'
_chemical_formula_weight 2014.89
_chemical_name_systematic
;
?
;
_space_group_IT_number 2
_symmetry_cell_setting triclinic
_symmetry_space_group_name_Hall '-P 1'
_symmetry_space_group_name_H-M 'P -1'
_atom_sites_solution_hydrogens geom
_atom_sites_solution_primary direct
_atom_sites_solution_secondary difmap
_audit_creation_method SHELXL-97
_cell_angle_alpha 106.6032(10)
_cell_angle_beta 97.7810(11)
_cell_angle_gamma 115.5960(10)
_cell_formula_units_Z 1
_cell_length_a 11.0202(6)
_cell_length_b 12.5108(6)
_cell_length_c 12.9049(11)
_cell_measurement_reflns_used 5196
_cell_measurement_temperature 296(2)
_cell_measurement_theta_max 25.20
_cell_measurement_theta_min 1.73
_cell_volume 1467.13(17)
_computing_cell_refinement 'Apex2 (Bruker, 2005)'
_computing_data_collection 'Apex2 (Bruker, 2005)'
_computing_data_reduction 'Apex2 (Bruker, 2005)'
_computing_molecular_graphics 'SHELXTL 6.12'
_computing_publication_material 'SHELXTL 6.12'
_computing_structure_refinement 'SHELXTL 6.12'
_computing_structure_solution 'SHELXTL 6.12 (Bruker, 2000-2003)'
_diffrn_ambient_temperature 296(2)
_diffrn_measured_fraction_theta_full 0.985
_diffrn_measured_fraction_theta_max 0.985
_diffrn_measurement_device_type 'Bruker AXS SMART APEX CCD diffractometer'
_diffrn_measurement_method '\w scans'
_diffrn_radiation_monochromator graphite
_diffrn_radiation_source 'fine-focus sealed tube'
_diffrn_radiation_type MoK\a
_diffrn_radiation_wavelength 0.71073
_diffrn_reflns_av_R_equivalents 0.0212
_diffrn_reflns_av_sigmaI/netI 0.0375
_diffrn_reflns_limit_h_max 9
_diffrn_reflns_limit_h_min -13
_diffrn_reflns_limit_k_max 14
_diffrn_reflns_limit_k_min -14
_diffrn_reflns_limit_l_max 15
_diffrn_reflns_limit_l_min -15
_diffrn_reflns_number 7636
_diffrn_reflns_theta_full 25.20
_diffrn_reflns_theta_max 25.20
_diffrn_reflns_theta_min 1.73
_diffrn_standards_number 0
_exptl_absorpt_coefficient_mu 4.855
_exptl_absorpt_correction_T_max 0.5852
_exptl_absorpt_correction_T_min 0.5036
_exptl_absorpt_correction_type multi-scan
_exptl_absorpt_process_details 'Apex2 (Bruker, 2005)'
_exptl_crystal_colour colorless
_exptl_crystal_density_diffrn 2.281
_exptl_crystal_density_method 'not measured'
_exptl_crystal_description block
_exptl_crystal_F_000 969
_exptl_crystal_size_max 0.15
_exptl_crystal_size_mid 0.12
_exptl_crystal_size_min 0.11
_refine_diff_density_max 0.780
_refine_diff_density_min -0.752
_refine_diff_density_rms 0.115
_refine_ls_extinction_method none
_refine_ls_goodness_of_fit_ref 1.024
_refine_ls_hydrogen_treatment constr
_refine_ls_matrix_type full
_refine_ls_number_parameters 440
_refine_ls_number_reflns 5196
_refine_ls_number_restraints 0
_refine_ls_restrained_S_all 1.024
_refine_ls_R_factor_all 0.0294
_refine_ls_R_factor_gt 0.0252
_refine_ls_shift/su_max 0.001
_refine_ls_shift/su_mean 0.000
_refine_ls_structure_factor_coef Fsqd
_refine_ls_weighting_details 'calc w=1/[\s^2^(Fo^2^)+(0.0263P)^2^+1.6274P] where P=(Fo^2^+2Fc^2^)/3'
_refine_ls_weighting_scheme calc
_refine_ls_wR_factor_gt 0.0600
_refine_ls_wR_factor_ref 0.0623
_reflns_number_gt 4616
_reflns_number_total 5196
_reflns_threshold_expression >2sigma(I)
_cod_data_source_file c2ce26277k.txt
_cod_data_source_block 3
_cod_original_cell_volume 1467.10(16)
_cod_original_sg_symbol_Hall -P1
_cod_original_sg_symbol_H-M P-1
_cod_database_code 7208947

loop_
_symmetry_equiv_pos_as_xyz
'x, y, z'
'-x, -y, -z'

loop_
_atom_site_label
_atom_site_type_symbol
_atom_site_fract_x
_atom_site_fract_y
_atom_site_fract_z
_atom_site_U_iso_or_equiv
_atom_site_adp_type
_atom_site_occupancy
_atom_site_symmetry_multiplicity
_atom_site_calc_flag
_atom_site_refinement_flags
_atom_site_disorder_assembly
_atom_site_disorder_group
C1 C 0.2986(5) 0.1858(5) 0.1553(4) 0.0341(12) Uani 1 1 d . . .
C2 C 0.4288(5) 0.2951(4) 0.2509(4) 0.0262(10) Uani 1 1 d . . .
C3 C 0.4474(5) 0.3106(5) 0.3632(4) 0.0312(11) Uani 1 1 d . . .
H3 H 0.3782 0.2532 0.3841 0.037 Uiso 1 1 calc R . .
C4 C 0.5697(5) 0.4122(5) 0.4439(4) 0.0336(12) Uani 1 1 d . . .
H4 H 0.5845 0.4238 0.5199 0.040 Uiso 1 1 calc R . .
C5 C 0.6694(5) 0.4959(4) 0.4102(4) 0.0293(11) Uani 1 1 d . . .
H5 H 0.7519 0.5662 0.4631 0.035 Uiso 1 1 calc R . .
C6 C 0.6444(4) 0.4734(4) 0.2957(3) 0.0199(9) Uani 1 1 d . . .
C7 C 0.7485(5) 0.5517(4) 0.2467(4) 0.0219(9) Uani 1 1 d . . .
C8 C 0.7418(4) 0.8406(4) 0.1877(3) 0.0220(9) Uani 1 1 d . . .
C9 C 0.8737(4) 0.9395(4) 0.2822(4) 0.0219(9) Uani 1 1 d . . .
C10 C 0.8913(5) 1.0538(4) 0.3530(4) 0.0300(11) Uani 1 1 d . . .
H10 H 0.8194 1.0736 0.3437 0.036 Uiso 1 1 calc R . .
C11 C 1.0165(5) 1.1388(4) 0.4376(4) 0.0298(11) Uani 1 1 d . . .
H11 H 1.0310 1.2174 0.4855 0.036 Uiso 1 1 calc R . .
C12 C 1.1205(5) 1.1057(4) 0.4504(4) 0.0249(10) Uani 1 1 d . . .
H12 H 1.2057 1.1610 0.5076 0.030 Uiso 1 1 calc R . .
C13 C 1.0947(4) 0.9880(4) 0.3759(4) 0.0209(9) Uani 1 1 d . . .
C14 C 1.1957(5) 0.9381(4) 0.3811(4) 0.0231(10) Uani 1 1 d . . .
C15 C 1.4775(6) 1.0171(5) 0.2586(4) 0.0382(13) Uani 1 1 d . . .
H15 H 1.3933 0.9410 0.2384 0.046 Uiso 1 1 calc R . .
C16 C 1.5151(6) 1.0627(5) 0.1750(4) 0.0374(12) Uani 1 1 d . . .
H16 H 1.4552 1.0201 0.1011 0.045 Uiso 1 1 calc R . .
C17 C 1.6431(5) 1.1726(5) 0.2040(4) 0.0309(11) Uani 1 1 d . A .
C18 C 1.7265(6) 1.2355(5) 0.3147(5) 0.0361(12) Uani 1 1 d . . .
H18 H 1.8135 1.3092 0.3359 0.043 Uiso 1 1 calc R . .
C19 C 1.6792(5) 1.1874(5) 0.3942(4) 0.0312(11) Uani 1 1 d . . .
H19 H 1.7341 1.2329 0.4697 0.037 Uiso 1 1 calc R . .
C20 C 1.6904(7) 1.2229(6) 0.1154(5) 0.0453(15) Uani 1 1 d . . .
Gd1 Gd 0.48988(2) 0.331618(18) 0.009785(16) 0.01808(7) Uani 1 1 d . . .
Gd2 Gd 0.94200(2) 0.703983(18) 0.148313(16) 0.01711(7) Uani 1 1 d . . .
Mn1 Mn 1.5000 1.0000 0.5000 0.0219(2) Uani 1 2 d S . .
N1 N 0.5254(4) 0.3743(3) 0.2173(3) 0.0209(8) Uani 1 1 d . . .
N2 N 0.9727(4) 0.9061(3) 0.2931(3) 0.0205(8) Uani 1 1 d . . .
N3 N 1.5580(4) 1.0786(4) 0.3677(3) 0.0278(9) Uani 1 1 d . . .
O1 O 0.2087(4) 0.1033(4) 0.1784(3) 0.0593(12) Uani 1 1 d . . .
O2 O 0.2955(4) 0.1905(3) 0.0578(3) 0.0431(10) Uani 1 1 d . . .
O3 O 0.7184(3) 0.5092(3) 0.1384(2) 0.0211(6) Uani 1 1 d . . .
O4 O 0.8601(3) 0.6513(3) 0.3082(2) 0.0313(8) Uani 1 1 d . . .
O5 O 0.5703(3) 0.5016(3) -0.0769(2) 0.0231(7) Uani 1 1 d . . .
O6 O 0.6556(3) 0.3572(3) -0.1102(3) 0.0302(7) Uani 1 1 d . . .
O7 O 0.6585(4) 0.4655(3) -0.2391(3) 0.0352(8) Uani 1 1 d . . .
O8 O 0.8201(3) 0.5820(3) -0.0504(3) 0.0308(8) Uani 1 1 d . . .
O9 O 0.6421(3) 0.8611(3) 0.1666(3) 0.0336(8) Uani 1 1 d . . .
O10 O 0.7367(3) 0.7366(3) 0.1309(2) 0.0212(6) Uani 1 1 d . . .
O11 O 1.1592(3) 0.8318(3) 0.3044(3) 0.0290(7) Uani 1 1 d . . .
O12 O 1.3079(3) 1.0054(3) 0.4611(3) 0.0320(8) Uani 1 1 d . . .
O13 O 1.5984(4) 1.2176(3) 0.0417(3) 0.0339(8) Uani 1 1 d . . .
O14 O 1.831(2) 1.295(4) 0.141(3) 0.046(6) Uani 0.51(11) 1 d P A 1
O14' O 1.793(7) 1.230(10) 0.098(6) 0.078(17) Uani 0.49(11) 1 d P A 2
O1W O 0.0488(6) 0.5313(7) 0.4091(6) 0.142(3) Uani 1 1 d . . .
H1A H 0.0324 0.5632 0.3626 0.212 Uiso 1 1 d R . .
H1B H 0.1360 0.5543 0.4254 0.212 Uiso 1 1 d R . .
O2W O 0.8702(7) 0.6383(7) 0.6917(5) 0.147(3) Uani 1 1 d . . .
H2A H 0.8807 0.7097 0.7526 0.220 Uiso 1 1 d R . .
H2B H 0.8316 0.5721 0.7077 0.220 Uiso 1 1 d R . .
O4W O 1.0023(4) 0.5441(3) 0.1686(4) 0.0564(12) Uani 1 1 d . . .
H4A H 0.9261 0.4781 0.1599 0.085 Uiso 1 1 d R . .
H4B H 1.0647 0.5219 0.1627 0.085 Uiso 1 1 d R . .
O5W O 1.1301(4) 0.7103(5) 0.0672(3) 0.0573(12) Uani 1 1 d . . .
H5A H 1.1853 0.6806 0.0763 0.086 Uiso 1 1 d R . .
H5B H 1.1729 0.7755 0.0510 0.086 Uiso 1 1 d R . .
O6W O 0.9954(4) 0.8613(3) 0.0648(3) 0.0369(8) Uani 1 1 d . . .
H6A H 1.0515 0.9406 0.0817 0.055 Uiso 1 1 d R . .
H6B H 0.9157 0.8425 0.0247 0.055 Uiso 1 1 d R . .
O7W O 1.3866(4) 0.8002(3) 0.3712(3) 0.0383(8) Uani 1 1 d . . .
H7A H 1.3026 0.7801 0.3400 0.057 Uiso 1 1 d R . .
H7B H 1.4005 0.7401 0.3354 0.057 Uiso 1 1 d R . .
S1 S 0.67853(11) 0.47778(10) -0.12210(8) 0.0205(2) Uani 1 1 d . . .
O3W O 0.0627(13) 0.8944(12) 0.8728(10) 0.102(4) Uani 0.50 1 d P . .
H3A H 0.0698 0.8361 0.8898 0.153 Uiso 0.50 1 d PR . .
H3B H 0.1370 0.9654 0.9131 0.153 Uiso 0.50 1 d PR . .

loop_
_atom_site_aniso_label
_atom_site_aniso_U_11
_atom_site_aniso_U_22
_atom_site_aniso_U_33
_atom_site_aniso_U_23
_atom_site_aniso_U_13
_atom_site_aniso_U_12
C1 0.032(3) 0.026(3) 0.032(3) 0.007(2) 0.011(2) 0.006(2)
C2 0.024(2) 0.022(2) 0.032(2) 0.011(2) 0.010(2) 0.011(2)
C3 0.037(3) 0.031(3) 0.032(3) 0.018(2) 0.021(2) 0.016(2)
C4 0.041(3) 0.037(3) 0.027(2) 0.015(2) 0.015(2) 0.020(3)
C5 0.029(3) 0.027(2) 0.025(2) 0.007(2) 0.007(2) 0.011(2)
C6 0.021(2) 0.018(2) 0.019(2) 0.0043(17) 0.0055(18) 0.0108(19)
C7 0.024(2) 0.019(2) 0.024(2) 0.0067(19) 0.007(2) 0.012(2)
C8 0.018(2) 0.022(2) 0.018(2) 0.0019(18) 0.0006(18) 0.0074(19)
C9 0.017(2) 0.022(2) 0.022(2) 0.0050(18) 0.0005(19) 0.0100(19)
C10 0.028(3) 0.031(3) 0.028(2) 0.003(2) 0.001(2) 0.020(2)
C11 0.033(3) 0.020(2) 0.024(2) -0.0019(19) 0.000(2) 0.012(2)
C12 0.020(2) 0.022(2) 0.020(2) 0.0013(18) 0.0003(19) 0.0046(19)
C13 0.012(2) 0.022(2) 0.023(2) 0.0096(19) 0.0019(18) 0.0049(18)
C14 0.017(2) 0.026(2) 0.020(2) 0.0065(19) 0.0030(19) 0.0075(19)
C15 0.046(3) 0.031(3) 0.036(3) 0.015(2) 0.013(3) 0.016(3)
C16 0.057(4) 0.038(3) 0.028(3) 0.016(2) 0.017(3) 0.029(3)
C17 0.043(3) 0.035(3) 0.043(3) 0.026(2) 0.026(3) 0.032(3)
C18 0.033(3) 0.036(3) 0.053(3) 0.025(3) 0.021(3) 0.021(2)
C19 0.028(3) 0.035(3) 0.038(3) 0.016(2) 0.012(2) 0.020(2)
C20 0.065(4) 0.062(4) 0.055(4) 0.042(3) 0.038(3) 0.052(4)
Gd1 0.01537(12) 0.01588(11) 0.01708(11) 0.00337(9) 0.00184(9) 0.00558(9)
Gd2 0.01470(12) 0.01585(11) 0.01782(11) 0.00447(9) 0.00294(9) 0.00691(9)
Mn1 0.0180(5) 0.0261(5) 0.0210(5) 0.0095(4) 0.0040(4) 0.0107(4)
N1 0.0223(19) 0.0168(18) 0.0234(19) 0.0079(15) 0.0060(16) 0.0097(16)
N2 0.0213(19) 0.0199(18) 0.0168(17) 0.0049(15) 0.0033(16) 0.0094(16)
N3 0.032(2) 0.028(2) 0.028(2) 0.0146(17) 0.0120(18) 0.0165(19)
O1 0.052(3) 0.040(2) 0.043(2) 0.0139(19) 0.016(2) -0.0125(19)
O2 0.035(2) 0.034(2) 0.0273(18) 0.0070(16) 0.0033(16) -0.0057(16)
O3 0.0228(16) 0.0189(15) 0.0159(14) 0.0052(12) 0.0055(13) 0.0067(13)
O4 0.0295(18) 0.0239(17) 0.0177(15) 0.0033(13) -0.0005(14) -0.0006(15)
O5 0.0207(16) 0.0227(16) 0.0231(15) 0.0050(13) 0.0077(13) 0.0104(13)
O6 0.0321(19) 0.0274(17) 0.0359(18) 0.0120(15) 0.0130(16) 0.0180(15)
O7 0.035(2) 0.047(2) 0.0182(16) 0.0097(15) 0.0086(15) 0.0170(17)
O8 0.0197(17) 0.0337(18) 0.0227(16) 0.0045(14) 0.0034(14) 0.0045(14)
O9 0.0259(18) 0.0307(18) 0.0327(18) -0.0050(15) -0.0073(15) 0.0199(16)
O10 0.0181(15) 0.0146(14) 0.0240(15) 0.0012(12) 0.0005(13) 0.0079(12)
O11 0.0197(16) 0.0271(17) 0.0315(18) 0.0040(15) -0.0004(14) 0.0111(14)
O12 0.0177(17) 0.0372(19) 0.0285(17) 0.0014(15) -0.0036(14) 0.0130(15)
O13 0.051(2) 0.0309(18) 0.0294(18) 0.0142(15) 0.0142(17) 0.0261(17)
O14 0.033(7) 0.061(14) 0.054(11) 0.045(10) 0.013(8) 0.019(8)
O14' 0.063(19) 0.15(5) 0.10(3) 0.10(3) 0.06(2) 0.08(3)
O1W 0.071(4) 0.142(6) 0.173(7) 0.115(6) -0.023(4) 0.004(4)
O2W 0.144(6) 0.144(6) 0.075(4) 0.056(4) 0.041(4) -0.003(5)
O4W 0.033(2) 0.037(2) 0.115(4) 0.040(2) 0.026(2) 0.0235(19)
O5W 0.050(3) 0.116(4) 0.052(2) 0.052(3) 0.035(2) 0.061(3)
O6W 0.037(2) 0.0246(17) 0.042(2) 0.0156(16) 0.0124(17) 0.0075(16)
O7W 0.039(2) 0.0315(19) 0.0322(18) -0.0014(15) 0.0021(16) 0.0187(17)
S1 0.0183(5) 0.0221(5) 0.0155(5) 0.0036(4) 0.0043(4) 0.0078(5)
O3W 0.131(11) 0.145(11) 0.111(9) 0.097(9) 0.078(9) 0.094(9)

loop_
_atom_type_symbol
_atom_type_description
_atom_type_scat_dispersion_real
_atom_type_scat_dispersion_imag
_atom_type_scat_source
C C 0.0033 0.0016 'International Tables Vol C Tables 4.2.6.8 and 6.1.1.4'
H H 0.0000 0.0000 'International Tables Vol C Tables 4.2.6.8 and 6.1.1.4'
N N 0.0061 0.0033 'International Tables Vol C Tables 4.2.6.8 and 6.1.1.4'
O O 0.0106 0.0060 'International Tables Vol C Tables 4.2.6.8 and 6.1.1.4'
Mn Mn 0.3368 0.7283 'International Tables Vol C Tables 4.2.6.8 and 6.1.1.4'
Gd Gd -0.1653 3.9035 'International Tables Vol C Tables 4.2.6.8 and 6.1.1.4'
S S 0.1246 0.1234 'International Tables Vol C Tables 4.2.6.8 and 6.1.1.4'

loop_
_geom_angle_atom_site_label_1
_geom_angle_atom_site_label_2
_geom_angle_atom_site_label_3
_geom_angle
_geom_angle_site_symmetry_1
_geom_angle_site_symmetry_3
O1 C1 O2 126.8(5) . .
O1 C1 C2 118.3(4) . .
O2 C1 C2 114.9(4) . .
N1 C2 C3 122.3(4) . .
N1 C2 C1 114.3(4) . .
C3 C2 C1 123.4(4) . .
C4 C3 C2 119.2(4) . .
C4 C3 H3 120.4 . .
C2 C3 H3 120.4 . .
C5 C4 C3 119.0(4) . .
C5 C4 H4 120.5 . .
C3 C4 H4 120.5 . .
C4 C5 C6 118.7(4) . .
C4 C5 H5 120.7 . .
C6 C5 H5 120.7 . .
N1 C6 C5 122.3(4) . .
N1 C6 C7 113.6(4) . .
C5 C6 C7 124.1(4) . .
O4 C7 O3 121.5(4) . .
O4 C7 C6 121.6(4) . .
O3 C7 C6 116.9(4) . .
O9 C8 O10 122.2(4) . .
O9 C8 C9 120.5(4) . .
O10 C8 C9 117.3(4) . .
O9 C8 Gd1 60.2(2) . 2_665
O10 C8 Gd1 62.6(2) . 2_665
C9 C8 Gd1 172.5(3) . 2_665
N2 C9 C10 122.6(4) . .
N2 C9 C8 114.0(4) . .
C10 C9 C8 123.5(4) . .
C9 C10 C11 119.3(4) . .
C9 C10 H10 120.4 . .
C11 C10 H10 120.4 . .
C10 C11 C12 119.0(4) . .
C10 C11 H11 120.5 . .
C12 C11 H11 120.5 . .
C11 C12 C13 118.5(4) . .
C11 C12 H12 120.8 . .
C13 C12 H12 120.8 . .
N2 C13 C12 122.1(4) . .
N2 C13 C14 113.5(4) . .
C12 C13 C14 124.4(4) . .
O12 C14 O11 126.2(4) . .
O12 C14 C13 117.0(4) . .
O11 C14 C13 116.7(4) . .
N3 C15 C16 122.7(5) . .
N3 C15 H15 118.6 . .
C16 C15 H15 118.6 . .
C17 C16 C15 118.6(5) . .
C17 C16 H16 120.7 . .
C15 C16 H16 120.7 . .
C18 C17 C16 119.2(4) . .
C18 C17 C20 120.3(5) . .
C16 C17 C20 120.5(5) . .
C17 C18 C19 118.9(5) . .
C17 C18 H18 120.6 . .
C19 C18 H18 120.6 . .
N3 C19 C18 123.1(5) . .
N3 C19 H19 118.4 . .
C18 C19 H19 118.4 . .
O14' C20 O13 120(2) . .
O13 C20 O14 126.7(8) . .
O14' C20 C17 118.9(10) . .
O13 C20 C17 117.3(5) . .
O14 C20 C17 114.1(10) . .
O13 Gd1 O2 87.10(13) 1_445 .
O13 Gd1 O5 151.34(11) 1_445 2_665
O2 Gd1 O5 89.29(12) . 2_665
O13 Gd1 O3 80.43(11) 1_445 .
O2 Gd1 O3 127.71(10) . .
O5 Gd1 O3 79.41(10) 2_665 .
O13 Gd1 O9 80.66(11) 1_445 2_665
O2 Gd1 O9 76.70(12) . 2_665
O5 Gd1 O9 125.99(10) 2_665 2_665
O3 Gd1 O9 147.94(10) . 2_665
O13 Gd1 O10 131.33(10) 1_445 2_665
O2 Gd1 O10 71.15(11) . 2_665
O5 Gd1 O10 73.43(9) 2_665 2_665
O3 Gd1 O10 146.88(9) . 2_665
O9 Gd1 O10 52.61(10) 2_665 2_665
O13 Gd1 N1 76.57(11) 1_445 .
O2 Gd1 N1 63.87(11) . .
O5 Gd1 N1 76.33(10) 2_665 .
O3 Gd1 N1 63.85(10) . .
O9 Gd1 N1 134.92(11) 2_665 .
O10 Gd1 N1 125.22(11) 2_665 .
O13 Gd1 O6 74.74(11) 1_445 .
O2 Gd1 O6 148.46(11) . .
O5 Gd1 O6 118.82(10) 2_665 .
O3 Gd1 O6 75.09(10) . .
O9 Gd1 O6 75.08(11) 2_665 .
O10 Gd1 O6 101.74(10) 2_665 .
N1 Gd1 O6 132.90(11) . .
O13 Gd1 O5 127.11(11) 1_445 .
O2 Gd1 O5 144.76(12) . .
O5 Gd1 O5 64.90(11) 2_665 .
O3 Gd1 O5 73.07(9) . .
O9 Gd1 O5 98.66(11) 2_665 .
O10 Gd1 O5 78.38(9) 2_665 .
N1 Gd1 O5 126.08(10) . .
O6 Gd1 O5 54.73(10) . .
O13 Gd1 C8 105.28(12) 1_445 2_665
O2 Gd1 C8 70.06(12) . 2_665
O5 Gd1 C8 100.12(11) 2_665 2_665
O3 Gd1 C8 162.05(11) . 2_665
O9 Gd1 C8 26.05(11) 2_665 2_665
O10 Gd1 C8 26.70(11) 2_665 2_665
N1 Gd1 C8 133.78(12) . 2_665
O6 Gd1 C8 89.83(11) . 2_665
O5 Gd1 C8 90.36(11) . 2_665
O8 Gd2 O6W 75.13(11) . .
O8 Gd2 O11 150.38(11) . .
O6W Gd2 O11 95.03(11) . .
O8 Gd2 O5W 76.88(12) . .
O6W Gd2 O5W 72.85(13) . .
O11 Gd2 O5W 73.52(13) . .
O8 Gd2 O4W 93.02(14) . .
O6W Gd2 O4W 141.56(13) . .
O11 Gd2 O4W 77.31(12) . .
O5W Gd2 O4W 68.84(14) . .
O8 Gd2 O10 79.15(10) . .
O6W Gd2 O10 75.53(11) . .
O11 Gd2 O10 126.11(10) . .
O5W Gd2 O10 144.18(11) . .
O4W Gd2 O10 138.95(11) . .
O8 Gd2 O4 126.41(10) . .
O6W Gd2 O4 142.59(11) . .
O11 Gd2 O4 78.01(10) . .
O5W Gd2 O4 136.52(12) . .
O4W Gd2 O4 73.35(13) . .
O10 Gd2 O4 79.30(10) . .
O8 Gd2 N2 134.95(11) . .
O6W Gd2 N2 72.13(11) . .
O11 Gd2 N2 63.26(11) . .
O5W Gd2 N2 120.27(14) . .
O4W Gd2 N2 131.59(13) . .
O10 Gd2 N2 63.38(10) . .
O4 Gd2 N2 71.99(11) . .
O8 Gd2 O3 74.95(9) . .
O6W Gd2 O3 135.89(11) . .
O11 Gd2 O3 125.97(10) . .
O5W Gd2 O3 129.27(13) . .
O4W Gd2 O3 71.48(11) . .
O10 Gd2 O3 67.55(9) . .
O4 Gd2 O3 51.48(9) . .
N2 Gd2 O3 109.51(10) . .
O12 Mn1 O12 180.000(1) 2_876 .
O12 Mn1 O7W 92.09(13) 2_876 .
O12 Mn1 O7W 87.91(13) . .
O12 Mn1 O7W 87.91(13) 2_876 2_876
O12 Mn1 O7W 92.09(13) . 2_876
O7W Mn1 O7W 180.00(15) . 2_876
O12 Mn1 N3 87.85(14) 2_876 2_876
O12 Mn1 N3 92.15(14) . 2_876
O7W Mn1 N3 88.93(13) . 2_876
O7W Mn1 N3 91.07(13) 2_876 2_876
O12 Mn1 N3 92.15(14) 2_876 .
O12 Mn1 N3 87.85(14) . .
O7W Mn1 N3 91.07(13) . .
O7W Mn1 N3 88.93(13) 2_876 .
N3 Mn1 N3 180.000(1) 2_876 .
C2 N1 C6 118.6(4) . .
C2 N1 Gd1 120.3(3) . .
C6 N1 Gd1 121.1(3) . .
C9 N2 C13 118.6(4) . .
C9 N2 Gd2 120.7(3) . .
C13 N2 Gd2 120.4(3) . .
C19 N3 C15 117.4(4) . .
C19 N3 Mn1 120.3(3) . .
C15 N3 Mn1 122.2(3) . .
C1 O2 Gd1 125.7(3) . .
C7 O3 Gd1 124.0(3) . .
C7 O3 Gd2 91.5(2) . .
Gd1 O3 Gd2 142.74(12) . .
C7 O4 Gd2 95.4(3) . .
S1 O5 Gd1 141.70(17) . 2_665
S1 O5 Gd1 99.04(15) . .
Gd1 O5 Gd1 115.10(11) 2_665 .
S1 O6 Gd1 101.29(16) . .
S1 O8 Gd2 137.67(19) . .
C8 O9 Gd1 93.8(2) . 2_665
C8 O10 Gd2 123.5(3) . .
C8 O10 Gd1 90.7(2) . 2_665
Gd2 O10 Gd1 141.62(12) . 2_665
C14 O11 Gd2 125.6(3) . .
C14 O12 Mn1 134.1(3) . .
C20 O13 Gd1 141.5(3) . 1_665
H1A O1W H1B 107.7 . .
H2A O2W H2B 107.6 . .
Gd2 O4W H4A 107.3 . .
Gd2 O4W H4B 141.9 . .
H4A O4W H4B 107.7 . .
Gd2 O5W H5A 131.2 . .
Gd2 O5W H5B 115.5 . .
H5A O5W H5B 107.7 . .
Gd2 O6W H6A 139.7 . .
Gd2 O6W H6B 104.7 . .
H6A O6W H6B 107.7 . .
Mn1 O7W H7A 109.7 . .
Mn1 O7W H7B 141.9 . .
H7A O7W H7B 107.7 . .
O7 S1 O8 111.09(19) . .
O7 S1 O6 111.9(2) . .
O8 S1 O6 109.40(19) . .
O7 S1 O5 111.21(19) . .
O8 S1 O5 109.42(18) . .
O6 S1 O5 103.59(18) . .
H3A O3W H3B 107.7 . .

loop_
_geom_bond_atom_site_label_1
_geom_bond_atom_site_label_2
_geom_bond_distance
_geom_bond_site_symmetry_2
C1 O1 1.227(6) .
C1 O2 1.273(6) .
C1 C2 1.521(7) .
C2 N1 1.328(6) .
C2 C3 1.379(6) .
C3 C4 1.378(7) .
C3 H3 0.9300 .
C4 C5 1.374(7) .
C4 H4 0.9300 .
C5 C6 1.387(6) .
C5 H5 0.9300 .
C6 N1 1.341(5) .
C6 C7 1.501(6) .
C7 O4 1.241(5) .
C7 O3 1.283(5) .
C8 O9 1.245(5) .
C8 O10 1.271(5) .
C8 C9 1.495(6) .
C9 N2 1.331(5) .
C9 C10 1.372(6) .
C10 C11 1.373(6) .
C10 H10 0.9300 .
C11 C12 1.382(6) .
C11 H11 0.9300 .
C12 C13 1.389(6) .
C12 H12 0.9300 .
C13 N2 1.339(5) .
C13 C14 1.496(6) .
C14 O12 1.249(5) .
C14 O11 1.260(5) .
C15 N3 1.346(6) .
C15 C16 1.389(7) .
C15 H15 0.9300 .
C16 C17 1.381(7) .
C16 H16 0.9300 .
C17 C18 1.371(7) .
C17 C20 1.505(7) .
C18 C19 1.383(7) .
C18 H18 0.9300 .
C19 N3 1.339(6) .
C19 H19 0.9300 .
C20 O14' 1.160(18) .
C20 O13 1.257(6) .
C20 O14 1.35(2) .
Gd1 O13 2.305(3) 1_445
Gd1 O2 2.409(3) .
Gd1 O5 2.421(3) 2_665
Gd1 O3 2.441(3) .
Gd1 O9 2.459(3) 2_665
Gd1 O10 2.511(3) 2_665
Gd1 N1 2.515(3) .
Gd1 O6 2.525(3) .
Gd1 O5 2.561(3) .
Gd1 C8 2.829(4) 2_665
Gd2 O8 2.401(3) .
Gd2 O6W 2.402(3) .
Gd2 O11 2.427(3) .
Gd2 O5W 2.428(4) .
Gd2 O4W 2.432(3) .
Gd2 O10 2.459(3) .
Gd2 O4 2.504(3) .
Gd2 N2 2.528(3) .
Gd2 O3 2.564(3) .
Mn1 O12 2.143(3) 2_876
Mn1 O12 2.143(3) .
Mn1 O7W 2.222(3) .
Mn1 O7W 2.222(3) 2_876
Mn1 N3 2.236(4) 2_876
Mn1 N3 2.236(4) .
O5 S1 1.500(3) .
O5 Gd1 2.421(3) 2_665
O6 S1 1.476(3) .
O7 S1 1.449(3) .
O8 S1 1.467(3) .
O9 Gd1 2.459(3) 2_665
O10 Gd1 2.511(3) 2_665
O13 Gd1 2.305(3) 1_665
O1W H1A 0.8500 .
O1W H1B 0.8500 .
O2W H2A 0.9561 .
O2W H2B 0.8526 .
O4W H4A 0.8501 .
O4W H4B 0.8501 .
O5W H5A 0.8501 .
O5W H5B 0.8501 .
O6W H6A 0.8500 .
O6W H6B 0.8500 .
O7W H7A 0.8500 .
O7W H7B 0.8500 .
O3W H3A 0.8501 .
O3W H3B 0.8500 .
